data_7016073
loop_
_publ_author_name
'Hill, Michael S.'
'Hodgson, Marina'
'Liptrot, David J.'
'Mahon, Mary F.'

_publ_section_title
;
 Stoichiometric reactivity of dialkylamine boranes with alkaline earth
 silylamides.
;
_journal_issue 30
_journal_name_full 'Dalton transactions (Cambridge, England : 2003)'
_journal_page_first 7783
_journal_page_last 7790
_journal_paper_doi 10.1039/c1dt10171d
_journal_volume 40
_journal_year 2011
_chemical_formula_sum 'C37 H62 B2 Mg N4'
_chemical_formula_weight 608.84
_chemical_name_systematic
;
?
;
_space_group_IT_number 14
_symmetry_cell_setting monoclinic
_symmetry_space_group_name_Hall '-P 2yn'
_symmetry_space_group_name_H-M 'P 1 21/n 1'
_atom_sites_solution_hydrogens geom
_atom_sites_solution_primary direct
_atom_sites_solution_secondary difmap
_audit_creation_method SHELXL-97
_cell_angle_alpha 90.00
_cell_angle_beta 93.564(1)
_cell_angle_gamma 90.00
_cell_formula_units_Z 4
_cell_length_a 11.8737(2)
_cell_length_b 16.2685(3)
_cell_length_c 19.3354(4)
_cell_measurement_reflns_used 103534
_cell_measurement_temperature 150(2)
_cell_measurement_theta_max 27.485
_cell_measurement_theta_min 2.910
_cell_volume 3727.74(12)
_computing_cell_refinement 'HKL Scalepack (Otwinowski & Minor 1997)'
_computing_data_collection 'Collect (Bruker AXS BV 1997-2004)'
_computing_data_reduction 'Denzo & Scalepack (Otwinowski, Minor 1997)'
_computing_molecular_graphics 'ORTEX (P.McArdle 1995)'
_computing_publication_material 'SHELXL-97/2 (Sheldrick 1997)'
_computing_structure_refinement 'SHELXL-97/2 (Sheldrick 1997)'
_computing_structure_solution 'SHELXS-97 (Sheldrick 1990)'
_diffrn_ambient_temperature 150(2)
_diffrn_measured_fraction_theta_full 0.993
_diffrn_measured_fraction_theta_max 0.993
_diffrn_measurement_device_type '95mm CCD camera on \k-goniostat'
_diffrn_measurement_method CCD
_diffrn_radiation_monochromator 'horizonally mounted graphite crystal'
_diffrn_radiation_source 'fine-focus sealed tube'
_diffrn_radiation_type MoK\a
_diffrn_radiation_wavelength 0.71073
_diffrn_reflns_av_R_equivalents 0.0786
_diffrn_reflns_av_sigmaI/netI 0.0465
_diffrn_reflns_limit_h_max 15
_diffrn_reflns_limit_h_min -15
_diffrn_reflns_limit_k_max 21
_diffrn_reflns_limit_k_min -21
_diffrn_reflns_limit_l_max 25
_diffrn_reflns_limit_l_min -25
_diffrn_reflns_number 63165
_diffrn_reflns_theta_full 27.43
_diffrn_reflns_theta_max 27.43
_diffrn_reflns_theta_min 3.90
_exptl_absorpt_coefficient_mu 0.077
_exptl_absorpt_correction_T_max 0.995
_exptl_absorpt_correction_T_min 0.827
_exptl_absorpt_correction_type multi-scan
_exptl_absorpt_process_details
;
multi-scan from symmetry-related measurements
Sortav (Blessing 1995)
;
_exptl_crystal_density_diffrn 1.085
_exptl_crystal_density_method 'not measured'
_exptl_crystal_description block
_exptl_crystal_F_000 1336
_exptl_crystal_size_max 0.40
_exptl_crystal_size_mid 0.15
_exptl_crystal_size_min 0.10
_refine_diff_density_max 0.462
_refine_diff_density_min -0.262
_refine_diff_density_rms 0.044
_refine_ls_extinction_method none
_refine_ls_goodness_of_fit_ref 1.071
_refine_ls_hydrogen_treatment mixed
_refine_ls_matrix_type full
_refine_ls_number_parameters 427
_refine_ls_number_reflns 8436
_refine_ls_number_restraints 0
_refine_ls_restrained_S_all 1.071
_refine_ls_R_factor_all 0.0981
_refine_ls_R_factor_gt 0.0614
_refine_ls_shift/su_max 0.000
_refine_ls_shift/su_mean 0.000
_refine_ls_structure_factor_coef Fsqd
_refine_ls_weighting_details 'calc w=1/[\s^2^(Fo^2^)+(0.0479P)^2^+2.5191P] where P=(Fo^2^+2Fc^2^)/3'
_refine_ls_weighting_scheme calc
_refine_ls_wR_factor_gt 0.1337
_refine_ls_wR_factor_ref 0.1547
_reflns_number_gt 5838
_reflns_number_total 8436
_reflns_threshold_expression >2sigma(I)
_cod_data_source_file c1dt10171d.txt
_cod_data_source_block k10msh2
_cod_depositor_comments
;
The following automatic conversions were performed:

'_symmetry_cell_setting' value 'Monoclinic' changed to 'monoclinic'
according to /home/saulius/struct/CIF-dictionaries/cif_core.dic
dictionary named 'cif_core.dic' version 2.4.1 from 2010-06-29.

Automatic conversion script
Id: cif_fix_values 1715 2011-07-08 13:25:40Z adriana 
;
_cod_original_sg_symbol_H-M P21/n
_cod_database_code 7016073

loop_
_symmetry_equiv_pos_as_xyz
'x, y, z'
'-x+1/2, y+1/2, -z+1/2'
'-x, -y, -z'
'x-1/2, -y-1/2, z-1/2'

loop_
_atom_site_label
_atom_site_type_symbol
_atom_site_fract_x
_atom_site_fract_y
_atom_site_fract_z
_atom_site_U_iso_or_equiv
_atom_site_adp_type
_atom_site_occupancy
_atom_site_symmetry_multiplicity
_atom_site_calc_flag
_atom_site_refinement_flags
_atom_site_disorder_assembly
_atom_site_disorder_group
Mg1 Mg 0.70005(5) 0.11687(4) 0.26390(3) 0.02787(16) Uani 1 1 d . . .
N1 N 0.73304(16) 0.22691(10) 0.21059(10) 0.0406(4) Uani 1 1 d . . .
N2 N 0.79464(14) 0.13005(10) 0.11093(9) 0.0330(4) Uani 1 1 d . . .
N3 N 0.54067(13) 0.08065(11) 0.28918(8) 0.0322(4) Uani 1 1 d . . .
N4 N 0.77427(13) 0.08156(10) 0.35913(8) 0.0297(4) Uani 1 1 d . . .
C1 C 0.6503(3) 0.29381(15) 0.22334(14) 0.0629(8) Uani 1 1 d . . .
H1C H 0.6454 0.3333 0.1843 0.075 Uiso 1 1 calc R . .
H1D H 0.5743 0.2707 0.2291 0.075 Uiso 1 1 calc R . .
C2 C 0.6953(4) 0.33467(19) 0.28851(18) 0.0861(11) Uani 1 1 d . . .
H2E H 0.6757 0.3032 0.3299 0.103 Uiso 1 1 calc R . .
H2D H 0.6661 0.3915 0.2919 0.103 Uiso 1 1 calc R . .
C3 C 0.8239(4) 0.3342(2) 0.28048(19) 0.0987(14) Uani 1 1 d . . .
H3A H 0.8484 0.3871 0.2610 0.118 Uiso 1 1 calc R . .
H3B H 0.8652 0.3256 0.3259 0.118 Uiso 1 1 calc R . .
C4 C 0.8459(3) 0.26434(17) 0.23188(15) 0.0628(8) Uani 1 1 d . . .
H4A H 0.8828 0.2849 0.1907 0.075 Uiso 1 1 calc R . .
H4B H 0.8958 0.2229 0.2555 0.075 Uiso 1 1 calc R . .
C5 C 0.7564(2) 0.10286(15) 0.03928(11) 0.0430(5) Uani 1 1 d . . .
H5A H 0.7401 0.1510 0.0090 0.052 Uiso 1 1 calc R . .
H5B H 0.6872 0.0691 0.0403 0.052 Uiso 1 1 calc R . .
C6 C 0.8528(2) 0.05241(17) 0.01266(13) 0.0538(6) Uani 1 1 d . . .
H6A H 0.8607 0.0629 -0.0372 0.065 Uiso 1 1 calc R . .
H6B H 0.8398 -0.0071 0.0195 0.065 Uiso 1 1 calc R . .
C7 C 0.9575(2) 0.0811(2) 0.05573(14) 0.0620(8) Uani 1 1 d . . .
H7A H 1.0157 0.1015 0.0255 0.074 Uiso 1 1 calc R . .
H7B H 0.9899 0.0357 0.0847 0.074 Uiso 1 1 calc R . .
C8 C 0.91554(19) 0.15029(16) 0.10094(13) 0.0480(6) Uani 1 1 d . . .
H8A H 0.9598 0.1522 0.1460 0.058 Uiso 1 1 calc R . .
H8B H 0.9219 0.2041 0.0776 0.058 Uiso 1 1 calc R . .
C9 C 0.4191(2) -0.0235(2) 0.34214(13) 0.0590(7) Uani 1 1 d . . .
H9A H 0.3580 0.0120 0.3233 0.089 Uiso 1 1 calc R . .
H9B H 0.4103 -0.0330 0.3916 0.089 Uiso 1 1 calc R . .
H9C H 0.4163 -0.0762 0.3175 0.089 Uiso 1 1 calc R . .
C10 C 0.53195(17) 0.01774(14) 0.33282(11) 0.0376(5) Uani 1 1 d . . .
C11 C 0.62227(18) -0.01459(14) 0.37423(11) 0.0389(5) Uani 1 1 d . . .
H11 H 0.6082 -0.0666 0.3943 0.047 Uiso 1 1 calc R . .
C12 C 0.73034(17) 0.01750(13) 0.39088(10) 0.0329(4) Uani 1 1 d . . .
C13 C 0.79609(19) -0.02714(15) 0.44939(11) 0.0418(5) Uani 1 1 d . . .
H13A H 0.8281 -0.0779 0.4316 0.063 Uiso 1 1 calc R . .
H13B H 0.7455 -0.0406 0.4859 0.063 Uiso 1 1 calc R . .
H13C H 0.8572 0.0083 0.4684 0.063 Uiso 1 1 calc R . .
C14 C 0.43868(16) 0.11556(14) 0.25677(10) 0.0362(5) Uani 1 1 d . . .
C15 C 0.38709(17) 0.08150(14) 0.19592(11) 0.0371(5) Uani 1 1 d . . .
C16 C 0.29166(18) 0.12091(16) 0.16555(12) 0.0459(6) Uani 1 1 d . . .
H16 H 0.2561 0.0989 0.1242 0.055 Uiso 1 1 calc R . .
C17 C 0.2480(2) 0.19027(18) 0.19372(13) 0.0545(7) Uani 1 1 d . . .
H17 H 0.1833 0.2160 0.1720 0.065 Uiso 1 1 calc R . .
C18 C 0.2987(2) 0.22275(18) 0.25394(14) 0.0582(7) Uani 1 1 d . . .
H18 H 0.2676 0.2706 0.2735 0.070 Uiso 1 1 calc R . .
C19 C 0.39389(19) 0.18696(17) 0.28642(12) 0.0484(6) Uani 1 1 d . . .
C20 C 0.43063(18) 0.00477(14) 0.16239(11) 0.0402(5) Uani 1 1 d . . .
H20 H 0.5008 -0.0130 0.1896 0.048 Uiso 1 1 calc R . .
C21 C 0.4610(2) 0.02091(17) 0.08773(12) 0.0496(6) Uani 1 1 d . . .
H21A H 0.3920 0.0316 0.0587 0.074 Uiso 1 1 calc R . .
H21B H 0.4994 -0.0273 0.0701 0.074 Uiso 1 1 calc R . .
H21C H 0.5110 0.0688 0.0867 0.074 Uiso 1 1 calc R . .
C22 C 0.3456(2) -0.06638(18) 0.16254(15) 0.0598(7) Uani 1 1 d . . .
H22A H 0.3267 -0.0778 0.2102 0.090 Uiso 1 1 calc R . .
H22B H 0.3788 -0.1155 0.1428 0.090 Uiso 1 1 calc R . .
H22C H 0.2769 -0.0512 0.1347 0.090 Uiso 1 1 calc R . .
C23 C 0.4487(2) 0.22291(19) 0.35278(14) 0.0617(8) Uani 1 1 d . . .
H23 H 0.5315 0.2119 0.3522 0.074 Uiso 1 1 calc R . .
C24 C 0.4339(3) 0.3170(2) 0.3568(2) 0.1085(16) Uani 1 1 d . . .
H24A H 0.4539 0.3419 0.3131 0.163 Uiso 1 1 calc R . .
H24B H 0.4833 0.3388 0.3949 0.163 Uiso 1 1 calc R . .
H24C H 0.3552 0.3299 0.3649 0.163 Uiso 1 1 calc R . .
C25 C 0.4076(3) 0.1808(3) 0.41749(16) 0.0939(13) Uani 1 1 d . . .
H25A H 0.3257 0.1877 0.4186 0.141 Uiso 1 1 calc R . .
H25B H 0.4449 0.2058 0.4590 0.141 Uiso 1 1 calc R . .
H25C H 0.4259 0.1221 0.4163 0.141 Uiso 1 1 calc R . .
C26 C 0.87716(16) 0.11756(13) 0.38969(10) 0.0316(4) Uani 1 1 d . . .
C27 C 0.86757(18) 0.18423(13) 0.43550(11) 0.0378(5) Uani 1 1 d . . .
C28 C 0.9666(2) 0.22052(15) 0.46437(13) 0.0491(6) Uani 1 1 d . . .
H28 H 0.9613 0.2651 0.4958 0.059 Uiso 1 1 calc R . .
C29 C 1.0711(2) 0.19317(16) 0.44828(14) 0.0533(6) Uani 1 1 d . . .
H29 H 1.1373 0.2188 0.4683 0.064 Uiso 1 1 calc R . .
C30 C 1.07962(19) 0.12823(15) 0.40289(13) 0.0461(6) Uani 1 1 d . . .
H30 H 1.1523 0.1100 0.3916 0.055 Uiso 1 1 calc R . .
C31 C 0.98415(17) 0.08867(13) 0.37316(11) 0.0349(5) Uani 1 1 d . . .
C32 C 0.7528(2) 0.21496(14) 0.45598(12) 0.0434(5) Uani 1 1 d . . .
H32 H 0.6969 0.2040 0.4162 0.052 Uiso 1 1 calc R . .
C33 C 0.7512(3) 0.30800(16) 0.47073(15) 0.0607(7) Uani 1 1 d . . .
H33A H 0.7977 0.3197 0.5132 0.091 Uiso 1 1 calc R . .
H33B H 0.6734 0.3257 0.4765 0.091 Uiso 1 1 calc R . .
H33C H 0.7813 0.3377 0.4318 0.091 Uiso 1 1 calc R . .
C34 C 0.7134(2) 0.16837(18) 0.51914(14) 0.0585(7) Uani 1 1 d . . .
H34A H 0.7054 0.1098 0.5079 0.088 Uiso 1 1 calc R . .
H34B H 0.6405 0.1903 0.5316 0.088 Uiso 1 1 calc R . .
H34C H 0.7692 0.1752 0.5583 0.088 Uiso 1 1 calc R . .
C35 C 1.00143(17) 0.01441(14) 0.32704(11) 0.0382(5) Uani 1 1 d . . .
H35 H 0.9257 -0.0059 0.3091 0.046 Uiso 1 1 calc R . .
C36 C 1.0693(2) 0.03703(18) 0.26526(13) 0.0517(6) Uani 1 1 d . . .
H36A H 1.0340 0.0841 0.2409 0.078 Uiso 1 1 calc R . .
H36B H 1.0709 -0.0099 0.2336 0.078 Uiso 1 1 calc R . .
H36C H 1.1466 0.0514 0.2817 0.078 Uiso 1 1 calc R . .
C37 C 1.0618(2) -0.05552(15) 0.36770(13) 0.0484(6) Uani 1 1 d . . .
H37A H 1.1378 -0.0377 0.3837 0.073 Uiso 1 1 calc R . .
H37B H 1.0670 -0.1037 0.3376 0.073 Uiso 1 1 calc R . .
H37C H 1.0191 -0.0699 0.4078 0.073 Uiso 1 1 calc R . .
B1 B 0.7190(2) 0.20643(15) 0.13161(13) 0.0389(6) Uani 1 1 d . . .
B2 B 0.7846(2) 0.05656(15) 0.16349(13) 0.0389(6) Uani 1 1 d . . .
H1A H 0.7479(19) 0.2628(14) 0.0984(11) 0.043(6) Uiso 1 1 d . . .
H2A H 0.8324(18) 0.0738(14) 0.2146(12) 0.039(6) Uiso 1 1 d . . .
H1B H 0.6282(18) 0.1882(13) 0.1203(11) 0.035(6) Uiso 1 1 d . . .
H2B H 0.6938(17) 0.0508(12) 0.1754(10) 0.028(5) Uiso 1 1 d . . .
H2C H 0.822(2) -0.0011(16) 0.1441(13) 0.057(7) Uiso 1 1 d . . .

loop_
_atom_site_aniso_label
_atom_site_aniso_U_11
_atom_site_aniso_U_22
_atom_site_aniso_U_33
_atom_site_aniso_U_23
_atom_site_aniso_U_13
_atom_site_aniso_U_12
Mg1 0.0280(3) 0.0283(3) 0.0268(3) -0.0012(3) -0.0015(2) 0.0005(3)
N1 0.0495(11) 0.0251(9) 0.0463(11) -0.0027(8) -0.0045(8) -0.0007(8)
N2 0.0328(9) 0.0321(9) 0.0343(9) 0.0074(7) 0.0032(7) -0.0003(7)
N3 0.0270(8) 0.0424(10) 0.0269(8) -0.0034(7) -0.0004(6) 0.0021(7)
N4 0.0289(8) 0.0340(9) 0.0258(8) -0.0034(7) -0.0022(6) 0.0011(7)
C1 0.099(2) 0.0318(13) 0.0576(16) -0.0065(12) 0.0013(15) 0.0195(13)
C2 0.145(4) 0.0435(17) 0.069(2) -0.0163(15) 0.001(2) -0.0054(19)
C3 0.149(4) 0.074(2) 0.073(2) -0.0210(18) 0.008(2) -0.062(2)
C4 0.0747(19) 0.0443(15) 0.0669(18) -0.0006(13) -0.0144(14) -0.0293(13)
C5 0.0475(13) 0.0498(14) 0.0318(11) 0.0027(10) 0.0035(9) 0.0027(10)
C6 0.0645(16) 0.0584(16) 0.0405(13) 0.0051(12) 0.0193(12) 0.0067(13)
C7 0.0513(15) 0.084(2) 0.0532(16) 0.0167(15) 0.0220(12) 0.0135(14)
C8 0.0370(12) 0.0594(15) 0.0484(14) 0.0129(12) 0.0077(10) -0.0069(11)
C9 0.0375(13) 0.092(2) 0.0466(14) 0.0191(14) -0.0015(10) -0.0205(13)
C10 0.0311(11) 0.0516(13) 0.0301(11) -0.0003(10) 0.0015(8) -0.0047(9)
C11 0.0387(12) 0.0410(12) 0.0367(12) 0.0057(9) -0.0007(9) -0.0065(9)
C12 0.0358(11) 0.0357(11) 0.0269(10) -0.0015(8) -0.0013(8) 0.0033(9)
C13 0.0425(12) 0.0460(13) 0.0360(12) 0.0061(10) -0.0058(9) 0.0000(10)
C14 0.0252(10) 0.0522(13) 0.0313(11) 0.0001(10) 0.0015(8) 0.0039(9)
C15 0.0284(10) 0.0506(13) 0.0322(11) 0.0034(9) 0.0017(8) -0.0021(9)
C16 0.0323(11) 0.0681(16) 0.0364(12) 0.0078(11) -0.0043(9) -0.0011(11)
C17 0.0361(13) 0.0741(18) 0.0526(15) 0.0095(13) -0.0043(11) 0.0146(12)
C18 0.0398(13) 0.0697(18) 0.0644(17) -0.0095(14) -0.0014(12) 0.0211(12)
C19 0.0348(12) 0.0637(16) 0.0461(14) -0.0129(12) -0.0011(10) 0.0120(11)
C20 0.0346(11) 0.0510(13) 0.0341(11) -0.0047(10) -0.0033(9) -0.0066(9)
C21 0.0472(14) 0.0654(17) 0.0361(12) -0.0088(11) 0.0028(10) -0.0099(12)
C22 0.0574(16) 0.0618(17) 0.0597(17) -0.0023(13) -0.0013(13) -0.0186(13)
C23 0.0417(14) 0.081(2) 0.0616(17) -0.0348(15) -0.0078(12) 0.0206(13)
C24 0.090(3) 0.098(3) 0.132(3) -0.074(3) -0.038(2) 0.054(2)
C25 0.0559(18) 0.175(4) 0.0506(18) -0.043(2) 0.0056(14) -0.003(2)
C26 0.0323(10) 0.0344(11) 0.0272(10) -0.0005(8) -0.0062(8) -0.0013(8)
C27 0.0429(12) 0.0380(12) 0.0315(11) -0.0032(9) -0.0074(9) 0.0023(9)
C28 0.0542(15) 0.0413(13) 0.0498(14) -0.0131(11) -0.0133(11) -0.0009(11)
C29 0.0427(14) 0.0490(15) 0.0658(17) -0.0095(12) -0.0157(12) -0.0078(11)
C30 0.0327(11) 0.0485(14) 0.0556(15) -0.0022(11) -0.0088(10) -0.0025(10)
C31 0.0316(10) 0.0384(11) 0.0337(11) 0.0003(9) -0.0065(8) 0.0004(9)
C32 0.0481(13) 0.0450(13) 0.0359(12) -0.0094(10) -0.0053(10) 0.0090(10)
C33 0.0703(18) 0.0485(15) 0.0624(17) -0.0194(13) -0.0041(14) 0.0161(13)
C34 0.0601(16) 0.0655(18) 0.0506(15) -0.0042(13) 0.0097(12) 0.0115(13)
C35 0.0294(10) 0.0476(13) 0.0366(11) -0.0056(10) -0.0059(8) 0.0045(9)
C36 0.0373(12) 0.0734(18) 0.0441(13) -0.0037(12) 0.0016(10) 0.0083(12)
C37 0.0411(13) 0.0474(14) 0.0551(15) -0.0056(11) -0.0092(11) 0.0084(10)
B1 0.0460(14) 0.0303(12) 0.0400(14) 0.0073(10) -0.0017(11) 0.0038(10)
B2 0.0524(15) 0.0296(12) 0.0359(14) 0.0061(10) 0.0128(11) 0.0061(11)

loop_
_atom_type_symbol
_atom_type_description
_atom_type_scat_dispersion_real
_atom_type_scat_dispersion_imag
_atom_type_scat_source
C C 0.0033 0.0016 'International Tables Vol C Tables 4.2.6.8 and 6.1.1.4'
H H 0.0000 0.0000 'International Tables Vol C Tables 4.2.6.8 and 6.1.1.4'
N N 0.0061 0.0033 'International Tables Vol C Tables 4.2.6.8 and 6.1.1.4'
B B 0.0013 0.0007 'International Tables Vol C Tables 4.2.6.8 and 6.1.1.4'
Mg Mg 0.0486 0.0363 'International Tables Vol C Tables 4.2.6.8 and 6.1.1.4'

loop_
_geom_angle_atom_site_label_1
_geom_angle_atom_site_label_2
_geom_angle_atom_site_label_3
_geom_angle
_geom_angle_site_symmetry_1
_geom_angle_site_symmetry_3
_geom_angle_publ_flag
N3 Mg1 N4 93.20(7) . . ?
N3 Mg1 N1 123.78(8) . . ?
N4 Mg1 N1 125.90(7) . . ?
N3 Mg1 B2 119.99(9) . . ?
N4 Mg1 B2 114.91(8) . . ?
N1 Mg1 B2 81.66(8) . . ?
N3 Mg1 H2A 139.9(6) . . ?
N4 Mg1 H2A 91.3(6) . . ?
N1 Mg1 H2A 83.7(6) . . ?
B2 Mg1 H2A 27.6(6) . . ?
N3 Mg1 H2B 93.6(6) . . ?
N4 Mg1 H2B 126.6(6) . . ?
N1 Mg1 H2B 92.1(6) . . ?
B2 Mg1 H2B 27.0(6) . . ?
H2A Mg1 H2B 53.3(8) . . ?
C1 N1 C4 104.1(2) . . ?
C1 N1 B1 106.54(18) . . ?
C4 N1 B1 113.1(2) . . ?
C1 N1 Mg1 113.06(16) . . ?
C4 N1 Mg1 113.43(15) . . ?
B1 N1 Mg1 106.51(13) . . ?
C8 N2 C5 100.59(17) . . ?
C8 N2 B2 111.17(17) . . ?
C5 N2 B2 109.95(17) . . ?
C8 N2 B1 114.82(18) . . ?
C5 N2 B1 108.54(16) . . ?
B2 N2 B1 111.20(16) . . ?
C10 N3 C14 118.68(17) . . ?
C10 N3 Mg1 118.40(13) . . ?
C14 N3 Mg1 122.67(14) . . ?
C12 N4 C26 118.23(16) . . ?
C12 N4 Mg1 117.98(13) . . ?
C26 N4 Mg1 123.51(13) . . ?
C2 C1 N1 105.0(2) . . ?
C2 C1 H1C 110.8 . . ?
N1 C1 H1C 110.8 . . ?
C2 C1 H1D 110.8 . . ?
N1 C1 H1D 110.8 . . ?
H1C C1 H1D 108.8 . . ?
C1 C2 C3 102.5(3) . . ?
C1 C2 H2E 111.3 . . ?
C3 C2 H2E 111.3 . . ?
C1 C2 H2D 111.3 . . ?
C3 C2 H2D 111.3 . . ?
H2E C2 H2D 109.2 . . ?
C4 C3 C2 106.1(2) . . ?
C4 C3 H3A 110.5 . . ?
C2 C3 H3A 110.5 . . ?
C4 C3 H3B 110.5 . . ?
C2 C3 H3B 110.5 . . ?
H3A C3 H3B 108.7 . . ?
N1 C4 C3 106.8(3) . . ?
N1 C4 H4A 110.4 . . ?
C3 C4 H4A 110.4 . . ?
N1 C4 H4B 110.4 . . ?
C3 C4 H4B 110.4 . . ?
H4A C4 H4B 108.6 . . ?
N2 C5 C6 106.28(18) . . ?
N2 C5 H5A 110.5 . . ?
C6 C5 H5A 110.5 . . ?
N2 C5 H5B 110.5 . . ?
C6 C5 H5B 110.5 . . ?
H5A C5 H5B 108.7 . . ?
C5 C6 C7 104.8(2) . . ?
C5 C6 H6A 110.8 . . ?
C7 C6 H6A 110.8 . . ?
C5 C6 H6B 110.8 . . ?
C7 C6 H6B 110.8 . . ?
H6A C6 H6B 108.9 . . ?
C6 C7 C8 104.7(2) . . ?
C6 C7 H7A 110.8 . . ?
C8 C7 H7A 110.8 . . ?
C6 C7 H7B 110.8 . . ?
C8 C7 H7B 110.8 . . ?
H7A C7 H7B 108.9 . . ?
N2 C8 C7 105.1(2) . . ?
N2 C8 H8A 110.7 . . ?
C7 C8 H8A 110.7 . . ?
N2 C8 H8B 110.7 . . ?
C7 C8 H8B 110.7 . . ?
H8A C8 H8B 108.8 . . ?
C10 C9 H9A 109.5 . . ?
C10 C9 H9B 109.5 . . ?
H9A C9 H9B 109.5 . . ?
C10 C9 H9C 109.5 . . ?
H9A C9 H9C 109.5 . . ?
H9B C9 H9C 109.5 . . ?
N3 C10 C11 124.25(19) . . ?
N3 C10 C9 121.17(19) . . ?
C11 C10 C9 114.6(2) . . ?
C10 C11 C12 130.4(2) . . ?
C10 C11 H11 114.8 . . ?
C12 C11 H11 114.8 . . ?
N4 C12 C11 124.30(18) . . ?
N4 C12 C13 121.30(18) . . ?
C11 C12 C13 114.40(19) . . ?
C12 C13 H13A 109.5 . . ?
C12 C13 H13B 109.5 . . ?
H13A C13 H13B 109.5 . . ?
C12 C13 H13C 109.5 . . ?
H13A C13 H13C 109.5 . . ?
H13B C13 H13C 109.5 . . ?
C15 C14 C19 120.52(19) . . ?
C15 C14 N3 121.19(19) . . ?
C19 C14 N3 118.25(18) . . ?
C16 C15 C14 118.0(2) . . ?
C16 C15 C20 119.2(2) . . ?
C14 C15 C20 122.76(19) . . ?
C17 C16 C15 121.8(2) . . ?
C17 C16 H16 119.1 . . ?
C15 C16 H16 119.1 . . ?
C16 C17 C18 119.7(2) . . ?
C16 C17 H17 120.2 . . ?
C18 C17 H17 120.2 . . ?
C17 C18 C19 121.4(2) . . ?
C17 C18 H18 119.3 . . ?
C19 C18 H18 119.3 . . ?
C18 C19 C14 118.5(2) . . ?
C18 C19 C23 121.0(2) . . ?
C14 C19 C23 120.4(2) . . ?
C15 C20 C21 111.7(2) . . ?
C15 C20 C22 112.25(19) . . ?
C21 C20 C22 108.91(19) . . ?
C15 C20 H20 108.0 . . ?
C21 C20 H20 108.0 . . ?
C22 C20 H20 108.0 . . ?
C20 C21 H21A 109.5 . . ?
C20 C21 H21B 109.5 . . ?
H21A C21 H21B 109.5 . . ?
C20 C21 H21C 109.5 . . ?
H21A C21 H21C 109.5 . . ?
H21B C21 H21C 109.5 . . ?
C20 C22 H22A 109.5 . . ?
C20 C22 H22B 109.5 . . ?
H22A C22 H22B 109.5 . . ?
C20 C22 H22C 109.5 . . ?
H22A C22 H22C 109.5 . . ?
H22B C22 H22C 109.5 . . ?
C19 C23 C25 112.1(3) . . ?
C19 C23 C24 112.3(3) . . ?
C25 C23 C24 111.0(3) . . ?
C19 C23 H23 107.0 . . ?
C25 C23 H23 107.0 . . ?
C24 C23 H23 107.0 . . ?
C23 C24 H24A 109.5 . . ?
C23 C24 H24B 109.5 . . ?
H24A C24 H24B 109.5 . . ?
C23 C24 H24C 109.5 . . ?
H24A C24 H24C 109.5 . . ?
H24B C24 H24C 109.5 . . ?
C23 C25 H25A 109.5 . . ?
C23 C25 H25B 109.5 . . ?
H25A C25 H25B 109.5 . . ?
C23 C25 H25C 109.5 . . ?
H25A C25 H25C 109.5 . . ?
H25B C25 H25C 109.5 . . ?
C27 C26 C31 120.55(18) . . ?
C27 C26 N4 117.96(18) . . ?
C31 C26 N4 121.47(18) . . ?
C28 C27 C26 118.4(2) . . ?
C28 C27 C32 119.9(2) . . ?
C26 C27 C32 121.56(19) . . ?
C29 C28 C27 121.5(2) . . ?
C29 C28 H28 119.3 . . ?
C27 C28 H28 119.3 . . ?
C28 C29 C30 119.6(2) . . ?
C28 C29 H29 120.2 . . ?
C30 C29 H29 120.2 . . ?
C29 C30 C31 121.7(2) . . ?
C29 C30 H30 119.2 . . ?
C31 C30 H30 119.2 . . ?
C30 C31 C26 118.2(2) . . ?
C30 C31 C35 118.12(19) . . ?
C26 C31 C35 123.60(18) . . ?
C27 C32 C34 111.47(19) . . ?
C27 C32 C33 113.1(2) . . ?
C34 C32 C33 109.3(2) . . ?
C27 C32 H32 107.6 . . ?
C34 C32 H32 107.6 . . ?
C33 C32 H32 107.6 . . ?
C32 C33 H33A 109.5 . . ?
C32 C33 H33B 109.5 . . ?
H33A C33 H33B 109.5 . . ?
C32 C33 H33C 109.5 . . ?
H33A C33 H33C 109.5 . . ?
H33B C33 H33C 109.5 . . ?
C32 C34 H34A 109.5 . . ?
C32 C34 H34B 109.5 . . ?
H34A C34 H34B 109.5 . . ?
C32 C34 H34C 109.5 . . ?
H34A C34 H34C 109.5 . . ?
H34B C34 H34C 109.5 . . ?
C31 C35 C36 111.3(2) . . ?
C31 C35 C37 111.32(18) . . ?
C36 C35 C37 109.09(19) . . ?
C31 C35 H35 108.3 . . ?
C36 C35 H35 108.3 . . ?
C37 C35 H35 108.3 . . ?
C35 C36 H36A 109.5 . . ?
C35 C36 H36B 109.5 . . ?
H36A C36 H36B 109.5 . . ?
C35 C36 H36C 109.5 . . ?
H36A C36 H36C 109.5 . . ?
H36B C36 H36C 109.5 . . ?
C35 C37 H37A 109.5 . . ?
C35 C37 H37B 109.5 . . ?
H37A C37 H37B 109.5 . . ?
C35 C37 H37C 109.5 . . ?
H37A C37 H37C 109.5 . . ?
H37B C37 H37C 109.5 . . ?
N1 B1 N2 112.50(17) . . ?
N1 B1 H1A 110.4(11) . . ?
N2 B1 H1A 106.3(11) . . ?
N1 B1 H1B 106.8(11) . . ?
N2 B1 H1B 107.1(11) . . ?
H1A B1 H1B 113.9(15) . . ?
N2 B2 Mg1 104.98(14) . . ?
N2 B2 H2A 108.5(11) . . ?
Mg1 B2 H2A 54.7(11) . . ?
N2 B2 H2B 107.9(10) . . ?
Mg1 B2 H2B 54.7(10) . . ?
H2A B2 H2B 106.0(15) . . ?
N2 B2 H2C 111.9(13) . . ?
Mg1 B2 H2C 143.0(13) . . ?
H2A B2 H2C 108.0(17) . . ?
H2B B2 H2C 114.3(17) . . ?

loop_
_geom_bond_atom_site_label_1
_geom_bond_atom_site_label_2
_geom_bond_distance
_geom_bond_site_symmetry_2
_geom_bond_publ_flag
Mg1 N3 2.0695(17) . ?
Mg1 N4 2.0724(17) . ?
Mg1 N1 2.1146(19) . ?
Mg1 B2 2.446(3) . ?
Mg1 H2A 2.01(2) . ?
Mg1 H2B 2.02(2) . ?
N1 C1 1.497(3) . ?
N1 C4 1.506(3) . ?
N1 B1 1.562(3) . ?
N2 C8 1.497(3) . ?
N2 C5 1.498(3) . ?
N2 B2 1.578(3) . ?
N2 B1 1.599(3) . ?
N3 C10 1.335(3) . ?
N3 C14 1.445(2) . ?
N4 C12 1.332(3) . ?
N4 C26 1.448(2) . ?
C1 C2 1.494(4) . ?
C1 H1C 0.9900 . ?
C1 H1D 0.9900 . ?
C2 C3 1.544(6) . ?
C2 H2E 0.9900 . ?
C2 H2D 0.9900 . ?
C3 C4 1.508(4) . ?
C3 H3A 0.9900 . ?
C3 H3B 0.9900 . ?
C4 H4A 0.9900 . ?
C4 H4B 0.9900 . ?
C5 C6 1.524(3) . ?
C5 H5A 0.9900 . ?
C5 H5B 0.9900 . ?
C6 C7 1.526(4) . ?
C6 H6A 0.9900 . ?
C6 H6B 0.9900 . ?
C7 C8 1.527(4) . ?
C7 H7A 0.9900 . ?
C7 H7B 0.9900 . ?
C8 H8A 0.9900 . ?
C8 H8B 0.9900 . ?
C9 C10 1.519(3) . ?
C9 H9A 0.9800 . ?
C9 H9B 0.9800 . ?
C9 H9C 0.9800 . ?
C10 C11 1.400(3) . ?
C11 C12 1.404(3) . ?
C11 H11 0.9500 . ?
C12 C13 1.519(3) . ?
C13 H13A 0.9800 . ?
C13 H13B 0.9800 . ?
C13 H13C 0.9800 . ?
C14 C15 1.406(3) . ?
C14 C19 1.414(3) . ?
C15 C16 1.399(3) . ?
C15 C20 1.512(3) . ?
C16 C17 1.369(4) . ?
C16 H16 0.9500 . ?
C17 C18 1.382(4) . ?
C17 H17 0.9500 . ?
C18 C19 1.387(3) . ?
C18 H18 0.9500 . ?
C19 C23 1.519(3) . ?
C20 C21 1.532(3) . ?
C20 C22 1.536(3) . ?
C20 H20 1.0000 . ?
C21 H21A 0.9800 . ?
C21 H21B 0.9800 . ?
C21 H21C 0.9800 . ?
C22 H22A 0.9800 . ?
C22 H22B 0.9800 . ?
C22 H22C 0.9800 . ?
C23 C25 1.532(5) . ?
C23 C24 1.543(4) . ?
C23 H23 1.0000 . ?
C24 H24A 0.9800 . ?
C24 H24B 0.9800 . ?
C24 H24C 0.9800 . ?
C25 H25A 0.9800 . ?
C25 H25B 0.9800 . ?
C25 H25C 0.9800 . ?
C26 C27 1.409(3) . ?
C26 C31 1.410(3) . ?
C27 C28 1.400(3) . ?
C27 C32 1.526(3) . ?
C28 C29 1.373(4) . ?
C28 H28 0.9500 . ?
C29 C30 1.381(3) . ?
C29 H29 0.9500 . ?
C30 C31 1.396(3) . ?
C30 H30 0.9500 . ?
C31 C35 1.523(3) . ?
C32 C34 1.535(4) . ?
C32 C33 1.541(3) . ?
C32 H32 1.0000 . ?
C33 H33A 0.9800 . ?
C33 H33B 0.9800 . ?
C33 H33C 0.9800 . ?
C34 H34A 0.9800 . ?
C34 H34B 0.9800 . ?
C34 H34C 0.9800 . ?
C35 C36 1.527(3) . ?
C35 C37 1.535(3) . ?
C35 H35 1.0000 . ?
C36 H36A 0.9800 . ?
C36 H36B 0.9800 . ?
C36 H36C 0.9800 . ?
C37 H37A 0.9800 . ?
C37 H37B 0.9800 . ?
C37 H37C 0.9800 . ?
B1 H1A 1.18(2) . ?
B1 H1B 1.13(2) . ?
B2 H2A 1.14(2) . ?
B2 H2B 1.12(2) . ?
B2 H2C 1.12(3) . ?

loop_
_geom_torsion_atom_site_label_1
_geom_torsion_atom_site_label_2
_geom_torsion_atom_site_label_3
_geom_torsion_atom_site_label_4
_geom_torsion
_geom_torsion_site_symmetry_1
_geom_torsion_site_symmetry_2
_geom_torsion_site_symmetry_3
_geom_torsion_site_symmetry_4
_geom_torsion_publ_flag
N3 Mg1 N1 C1 28.96(19) . . . . ?
N4 Mg1 N1 C1 -95.60(17) . . . . ?
B2 Mg1 N1 C1 149.60(17) . . . . ?
N3 Mg1 N1 C4 147.18(16) . . . . ?
N4 Mg1 N1 C4 22.6(2) . . . . ?
B2 Mg1 N1 C4 -92.18(18) . . . . ?
N3 Mg1 N1 B1 -87.72(15) . . . . ?
N4 Mg1 N1 B1 147.72(13) . . . . ?
B2 Mg1 N1 B1 32.92(15) . . . . ?
N4 Mg1 N3 C10 -30.66(16) . . . . ?
N1 Mg1 N3 C10 -168.73(14) . . . . ?
B2 Mg1 N3 C10 90.63(17) . . . . ?
N4 Mg1 N3 C14 155.17(15) . . . . ?
N1 Mg1 N3 C14 17.10(19) . . . . ?
B2 Mg1 N3 C14 -83.54(17) . . . . ?
N3 Mg1 N4 C12 32.00(15) . . . . ?
N1 Mg1 N4 C12 168.72(14) . . . . ?
B2 Mg1 N4 C12 -93.31(16) . . . . ?
N3 Mg1 N4 C26 -154.12(15) . . . . ?
N1 Mg1 N4 C26 -17.40(18) . . . . ?
B2 Mg1 N4 C26 80.57(17) . . . . ?
C4 N1 C1 C2 -37.9(3) . . . . ?
B1 N1 C1 C2 -157.7(2) . . . . ?
Mg1 N1 C1 C2 85.6(3) . . . . ?
N1 C1 C2 C3 38.4(3) . . . . ?
C1 C2 C3 C4 -24.4(4) . . . . ?
C1 N1 C4 C3 21.8(3) . . . . ?
B1 N1 C4 C3 137.0(2) . . . . ?
Mg1 N1 C4 C3 -101.5(2) . . . . ?
C2 C3 C4 N1 1.6(4) . . . . ?
C8 N2 C5 C6 40.0(2) . . . . ?
B2 N2 C5 C6 -77.3(2) . . . . ?
B1 N2 C5 C6 160.83(19) . . . . ?
N2 C5 C6 C7 -22.7(3) . . . . ?
C5 C6 C7 C8 -3.7(3) . . . . ?
C5 N2 C8 C7 -42.1(2) . . . . ?
B2 N2 C8 C7 74.3(2) . . . . ?
B1 N2 C8 C7 -158.38(19) . . . . ?
C6 C7 C8 N2 28.7(2) . . . . ?
C14 N3 C10 C11 -171.4(2) . . . . ?
Mg1 N3 C10 C11 14.2(3) . . . . ?
C14 N3 C10 C9 7.3(3) . . . . ?
Mg1 N3 C10 C9 -167.14(18) . . . . ?
N3 C10 C11 C12 14.1(4) . . . . ?
C9 C10 C11 C12 -164.6(2) . . . . ?
C26 N4 C12 C11 168.67(19) . . . . ?
Mg1 N4 C12 C11 -17.1(3) . . . . ?
C26 N4 C12 C13 -11.4(3) . . . . ?
Mg1 N4 C12 C13 162.84(15) . . . . ?
C10 C11 C12 N4 -12.4(4) . . . . ?
C10 C11 C12 C13 167.7(2) . . . . ?
C10 N3 C14 C15 -84.8(3) . . . . ?
Mg1 N3 C14 C15 89.4(2) . . . . ?
C10 N3 C14 C19 97.5(3) . . . . ?
Mg1 N3 C14 C19 -88.4(2) . . . . ?
C19 C14 C15 C16 0.8(3) . . . . ?
N3 C14 C15 C16 -176.94(19) . . . . ?
C19 C14 C15 C20 -179.3(2) . . . . ?
N3 C14 C15 C20 2.9(3) . . . . ?
C14 C15 C16 C17 -0.5(3) . . . . ?
C20 C15 C16 C17 179.6(2) . . . . ?
C15 C16 C17 C18 -0.2(4) . . . . ?
C16 C17 C18 C19 0.6(4) . . . . ?
C17 C18 C19 C14 -0.3(4) . . . . ?
C17 C18 C19 C23 -179.8(3) . . . . ?
C15 C14 C19 C18 -0.4(4) . . . . ?
N3 C14 C19 C18 177.4(2) . . . . ?
C15 C14 C19 C23 179.0(2) . . . . ?
N3 C14 C19 C23 -3.2(4) . . . . ?
C16 C15 C20 C21 58.6(3) . . . . ?
C14 C15 C20 C21 -121.2(2) . . . . ?
C16 C15 C20 C22 -64.0(3) . . . . ?
C14 C15 C20 C22 116.1(2) . . . . ?
C18 C19 C23 C25 95.2(3) . . . . ?
C14 C19 C23 C25 -84.3(3) . . . . ?
C18 C19 C23 C24 -30.7(4) . . . . ?
C14 C19 C23 C24 149.8(3) . . . . ?
C12 N4 C26 C27 -93.0(2) . . . . ?
Mg1 N4 C26 C27 93.1(2) . . . . ?
C12 N4 C26 C31 88.5(2) . . . . ?
Mg1 N4 C26 C31 -85.3(2) . . . . ?
C31 C26 C27 C28 -0.4(3) . . . . ?
N4 C26 C27 C28 -178.8(2) . . . . ?
C31 C26 C27 C32 -178.1(2) . . . . ?
N4 C26 C27 C32 3.5(3) . . . . ?
C26 C27 C28 C29 0.8(4) . . . . ?
C32 C27 C28 C29 178.5(2) . . . . ?
C27 C28 C29 C30 -0.3(4) . . . . ?
C28 C29 C30 C31 -0.7(4) . . . . ?
C29 C30 C31 C26 1.1(3) . . . . ?
C29 C30 C31 C35 -176.4(2) . . . . ?
C27 C26 C31 C30 -0.5(3) . . . . ?
N4 C26 C31 C30 177.88(19) . . . . ?
C27 C26 C31 C35 176.84(19) . . . . ?
N4 C26 C31 C35 -4.8(3) . . . . ?
C28 C27 C32 C34 -89.9(3) . . . . ?
C26 C27 C32 C34 87.8(3) . . . . ?
C28 C27 C32 C33 33.7(3) . . . . ?
C26 C27 C32 C33 -148.7(2) . . . . ?
C30 C31 C35 C36 -59.7(3) . . . . ?
C26 C31 C35 C36 123.0(2) . . . . ?
C30 C31 C35 C37 62.3(3) . . . . ?
C26 C31 C35 C37 -115.0(2) . . . . ?
C1 N1 B1 N2 -174.9(2) . . . . ?
C4 N1 B1 N2 71.3(2) . . . . ?
Mg1 N1 B1 N2 -54.0(2) . . . . ?
C8 N2 B1 N1 -81.3(2) . . . . ?
C5 N2 B1 N1 167.05(18) . . . . ?
B2 N2 B1 N1 46.0(2) . . . . ?
C8 N2 B2 Mg1 113.92(17) . . . . ?
C5 N2 B2 Mg1 -135.58(15) . . . . ?
B1 N2 B2 Mg1 -15.4(2) . . . . ?
N3 Mg1 B2 N2 114.37(14) . . . . ?
N4 Mg1 B2 N2 -135.80(13) . . . . ?
N1 Mg1 B2 N2 -9.98(14) . . . . ?
